data_4036155
loop_
_publ_author_name
'Debnath, Sudarshan'
'Mondal, Shovan'

_publ_section_title
;
 One-pot Sonogashira coupling-cyclization toward regioselective synthesis
 of benzosultams.
;
_journal_issue 8
_journal_name_full 'The Journal of organic chemistry'
_journal_page_first 3940
_journal_page_last 3948
_journal_paper_doi 10.1021/acs.joc.5b00274
_journal_volume 80
_journal_year 2015
_chemical_formula_sum 'C20 H22 N2 O4 S'
_chemical_formula_weight 386.47
_space_group_crystal_system monoclinic
_space_group_IT_number 15
_space_group_name_Hall '-C 2yc'
_space_group_name_H-M_alt 'C 1 2/c 1'
_atom_sites_solution_hydrogens geom
_audit_creation_method SHELXL-2014/6
_cell_angle_alpha 90
_cell_angle_beta 93.904(2)
_cell_angle_gamma 90
_cell_formula_units_Z 8
_cell_length_a 23.1139(9)
_cell_length_b 10.9419(5)
_cell_length_c 15.7400(6)
_cell_measurement_temperature 296(2)
_cell_volume 3971.6(3)
_computing_structure_refinement 'SHELXL-2014/6 (Sheldrick, 2014)'
_diffrn_ambient_temperature 296(2)
_diffrn_measured_fraction_theta_full 0.999
_diffrn_measured_fraction_theta_max 0.999
_diffrn_radiation_type MoK\a
_diffrn_radiation_wavelength 0.71073
_diffrn_reflns_av_R_equivalents 0.0482
_diffrn_reflns_av_unetI/netI 0.0280
_diffrn_reflns_Laue_measured_fraction_full 0.999
_diffrn_reflns_Laue_measured_fraction_max 0.999
_diffrn_reflns_limit_h_max 30
_diffrn_reflns_limit_h_min -30
_diffrn_reflns_limit_k_max 14
_diffrn_reflns_limit_k_min -14
_diffrn_reflns_limit_l_max 20
_diffrn_reflns_limit_l_min -20
_diffrn_reflns_number 48025
_diffrn_reflns_point_group_measured_fraction_full 0.999
_diffrn_reflns_point_group_measured_fraction_max 0.999
_diffrn_reflns_theta_full 25.242
_diffrn_reflns_theta_max 28.229
_diffrn_reflns_theta_min 1.766
_exptl_absorpt_coefficient_mu 0.781
_exptl_crystal_density_diffrn 1.633
_exptl_crystal_F_000 1976
_refine_diff_density_max 0.827
_refine_diff_density_min -0.419
_refine_diff_density_rms 0.113
_refine_ls_extinction_method none
_refine_ls_goodness_of_fit_ref 1.700
_refine_ls_hydrogen_treatment constr
_refine_ls_matrix_type full
_refine_ls_number_parameters 245
_refine_ls_number_reflns 4900
_refine_ls_number_restraints 0
_refine_ls_restrained_S_all 1.700
_refine_ls_R_factor_all 0.1130
_refine_ls_R_factor_gt 0.0725
_refine_ls_shift/su_max 0.004
_refine_ls_shift/su_mean 0.000
_refine_ls_structure_factor_coef Fsqd
_refine_ls_weighting_details 'w=1/[\s^2^(Fo^2^)+(0.1000P)^2^] where P=(Fo^2^+2Fc^2^)/3'
_refine_ls_weighting_scheme calc
_refine_ls_wR_factor_gt 0.2117
_refine_ls_wR_factor_ref 0.2479
_reflns_Friedel_coverage 0.000
_reflns_number_gt 3344
_reflns_number_total 4900
_reflns_threshold_expression 'I > 2\s(I)'
_cod_data_source_file jo5b00274_si_003.cif
_cod_data_source_block vbchem009_0m_a
_cod_depositor_comments
;

2020-08-18
Z value and formula fixed to values more according to usual
chemical conventions.                 miguel
;
_cod_original_formula_sum 'C H N O S'
_cod_original_formula_weight 75.09
_cod_original_formula_units_Z 52
_cod_original_sg_symbol_H-M 'C 2/c'
_cod_database_code 4036155
_shelx_space_group_comment
;
The symmetry employed for this shelxl refinement is uniquely defined
by the following loop, which should always be used as a source of
symmetry information in preference to the above space-group names.
They are only intended as comments.
;
_shelxl_version_number 2014/6

loop_
_space_group_symop_operation_xyz
'x, y, z'
'-x, y, -z+1/2'
'x+1/2, y+1/2, z'
'-x+1/2, y+1/2, -z+1/2'
'-x, -y, -z'
'x, -y, z-1/2'
'-x+1/2, -y+1/2, -z'
'x+1/2, -y+1/2, z-1/2'

loop_
_atom_site_label
_atom_site_type_symbol
_atom_site_fract_x
_atom_site_fract_y
_atom_site_fract_z
_atom_site_U_iso_or_equiv
_atom_site_adp_type
_atom_site_occupancy
_atom_site_site_symmetry_order
_atom_site_calc_flag
_atom_site_refinement_flags_posn
_atom_site_refinement_flags_adp
S1 S 0.42522(3) 0.30146(6) 0.44770(4) 0.0470(3) Uani 1 1 d . .
O3 O 0.44450(9) 0.42198(18) 0.46744(12) 0.0585(5) Uani 1 1 d . .
O4 O 0.38643(8) 0.2431(2) 0.50171(12) 0.0608(5) Uani 1 1 d . .
N2 N 0.39316(9) 0.30133(19) 0.35028(13) 0.0449(5) Uani 1 1 d . .
N1 N 0.38317(16) 0.7355(3) 0.2822(2) 0.0823(9) Uani 1 1 d . .
O1 O 0.35794(16) 0.7517(3) 0.3458(2) 0.1111(10) Uani 1 1 d . .
C13 C 0.40294(10) 0.4003(2) 0.29356(15) 0.0435(6) Uani 1 1 d . .
C14 C 0.38744(11) 0.5180(2) 0.31472(16) 0.0466(6) Uani 1 1 d . .
H14 H 0.3696 0.5339 0.3647 0.056 Uiso 1 1 calc R U
C18 C 0.42873(12) 0.3786(3) 0.21763(16) 0.0537(7) Uani 1 1 d . .
H18 H 0.4395 0.2996 0.2036 0.064 Uiso 1 1 calc R U
C1 C 0.48436(11) 0.2058(2) 0.43593(16) 0.0481(6) Uani 1 1 d . .
C15 C 0.39922(13) 0.6105(3) 0.25973(18) 0.0555(7) Uani 1 1 d . .
C6 C 0.47366(12) 0.1045(3) 0.38342(18) 0.0543(7) Uani 1 1 d . .
C8 C 0.38255(13) 0.1815(3) 0.31451(18) 0.0539(7) Uani 1 1 d . .
C16 C 0.42447(14) 0.5904(3) 0.18360(18) 0.0612(8) Uani 1 1 d . .
H16 H 0.4318 0.6549 0.1474 0.073 Uiso 1 1 calc R U
C17 C 0.43821(14) 0.4740(3) 0.16337(18) 0.0608(8) Uani 1 1 d . .
H17 H 0.4543 0.4585 0.1119 0.073 Uiso 1 1 calc R U
C7 C 0.41924(14) 0.0910(3) 0.33379(19) 0.0607(7) Uani 1 1 d . .
H7 H 0.4092 0.0133 0.3139 0.073 Uiso 1 1 calc R U
C2 C 0.53686(13) 0.2267(3) 0.4804(2) 0.0620(8) Uani 1 1 d . .
H2 H 0.5427 0.2959 0.5142 0.074 Uiso 1 1 calc R U
C5 C 0.51923(16) 0.0203(3) 0.3787(2) 0.0726(9) Uani 1 1 d . .
H5 H 0.5139 -0.0492 0.3451 0.087 Uiso 1 1 calc R U
O2 O 0.3959(2) 0.8182(3) 0.2350(2) 0.1449(17) Uani 1 1 d . .
C9 C 0.32804(15) 0.1701(3) 0.2574(2) 0.0751(10) Uani 1 1 d . .
H9A H 0.3301 0.2267 0.2103 0.090 Uiso 1 1 calc R U
H9B H 0.3260 0.0881 0.2339 0.090 Uiso 1 1 calc R U
C3 C 0.58112(15) 0.1406(4) 0.4732(2) 0.0783(10) Uani 1 1 d . .
H3 H 0.6170 0.1521 0.5024 0.094 Uiso 1 1 calc R U
C4 C 0.57126(16) 0.0394(4) 0.4229(3) 0.0852(11) Uani 1 1 d . .
H4 H 0.6008 -0.0175 0.4188 0.102 Uiso 1 1 calc R U
C10 C 0.2749(2) 0.1941(8) 0.3000(4) 0.157(3) Uani 1 1 d . .
H10A H 0.2421 0.1853 0.2586 0.188 Uiso 1 1 calc R U
H10B H 0.2756 0.2784 0.3192 0.188 Uiso 1 1 calc R U
C12 C 0.2380(6) 0.0270(9) 0.3829(7) 0.221(5) Uani 1 1 d . .
H12A H 0.2588 -0.0358 0.3540 0.265 Uiso 1 1 calc R U
H12B H 0.2032 0.0426 0.3465 0.265 Uiso 1 1 calc R U
C11 C 0.2651(4) 0.1120(16) 0.3757(6) 0.295(8) Uani 1 1 d . .
H11A H 0.3039 0.0874 0.3964 0.354 Uiso 1 1 calc R U
H11B H 0.2519 0.1675 0.4185 0.354 Uiso 1 1 calc R U
C19 C 0.2148(4) -0.0418(13) 0.4627(7) 0.256(7) Uani 1 1 d . .
H19A H 0.1773 -0.0083 0.4740 0.307 Uiso 1 1 calc R U
H19B H 0.2093 -0.1274 0.4484 0.307 Uiso 1 1 calc R U
C20 C 0.2469(4) -0.0345(13) 0.5281(8) 0.320(9) Uani 1 1 d . .
H20A H 0.2863 -0.0493 0.5149 0.480 Uiso 1 1 calc R U
H20B H 0.2356 -0.0944 0.5684 0.480 Uiso 1 1 calc R U
H20C H 0.2440 0.0457 0.5522 0.480 Uiso 1 1 calc R U

loop_
_atom_site_aniso_label
_atom_site_aniso_U_11
_atom_site_aniso_U_22
_atom_site_aniso_U_33
_atom_site_aniso_U_23
_atom_site_aniso_U_13
_atom_site_aniso_U_12
S1 0.0631(4) 0.0481(5) 0.0301(4) 0.0003(3) 0.0062(3) -0.0016(3)
O3 0.0830(12) 0.0501(12) 0.0418(10) -0.0086(9) 0.0000(9) -0.0020(10)
O4 0.0736(12) 0.0702(14) 0.0405(10) 0.0082(9) 0.0171(9) -0.0001(10)
N2 0.0597(11) 0.0414(13) 0.0334(10) -0.0020(9) 0.0028(9) -0.0038(9)
N1 0.135(3) 0.0464(17) 0.0636(18) -0.0054(15) -0.0038(18) -0.0024(17)
O1 0.173(3) 0.0663(18) 0.097(2) -0.0138(17) 0.033(2) 0.0296(19)
C13 0.0529(13) 0.0438(15) 0.0339(12) 0.0011(11) 0.0021(10) 0.0012(11)
C14 0.0584(13) 0.0435(15) 0.0383(12) -0.0024(11) 0.0076(10) 0.0005(11)
C18 0.0691(15) 0.0553(18) 0.0373(13) -0.0037(12) 0.0081(11) 0.0120(13)
C1 0.0592(14) 0.0499(17) 0.0360(12) 0.0114(11) 0.0099(10) 0.0034(11)
C15 0.0752(16) 0.0399(15) 0.0502(15) -0.0020(12) -0.0044(13) -0.0043(13)
C6 0.0712(16) 0.0439(16) 0.0492(15) 0.0093(13) 0.0150(13) 0.0025(13)
C8 0.0730(17) 0.0426(16) 0.0458(15) -0.0048(12) 0.0011(13) -0.0098(13)
C16 0.089(2) 0.0548(19) 0.0401(14) 0.0114(13) 0.0072(13) -0.0101(15)
C17 0.0845(19) 0.063(2) 0.0369(14) 0.0075(13) 0.0178(13) 0.0042(15)
C7 0.0885(19) 0.0396(16) 0.0543(17) -0.0017(13) 0.0074(14) -0.0075(14)
C2 0.0646(16) 0.072(2) 0.0495(16) 0.0112(15) 0.0025(13) -0.0023(14)
C5 0.098(2) 0.0507(19) 0.071(2) 0.0107(16) 0.0211(18) 0.0144(16)
O2 0.287(5) 0.0435(16) 0.108(3) 0.0080(16) 0.042(3) -0.021(2)
C9 0.090(2) 0.066(2) 0.066(2) -0.0048(17) -0.0143(18) -0.0197(17)
C3 0.0680(18) 0.095(3) 0.072(2) 0.025(2) 0.0032(16) 0.0072(19)
C4 0.080(2) 0.091(3) 0.087(3) 0.031(2) 0.023(2) 0.024(2)
C10 0.085(3) 0.267(9) 0.115(5) -0.014(5) -0.012(3) -0.044(4)
C12 0.253(11) 0.199(9) 0.195(9) 0.066(7) -0.102(9) -0.033(8)
C11 0.175(7) 0.55(2) 0.155(7) 0.127(10) -0.048(5) -0.221(11)
C19 0.122(6) 0.433(19) 0.206(10) 0.079(11) -0.030(6) 0.062(9)
C20 0.155(8) 0.44(2) 0.38(2) 0.164(18) 0.092(12) 0.075(12)

loop_
_atom_type_symbol
_atom_type_description
_atom_type_scat_dispersion_real
_atom_type_scat_dispersion_imag
_atom_type_scat_source
C C 0.0033 0.0016 'International Tables Vol C Tables 4.2.6.8 and 6.1.1.4'
H H 0.0000 0.0000 'International Tables Vol C Tables 4.2.6.8 and 6.1.1.4'
N N 0.0061 0.0033 'International Tables Vol C Tables 4.2.6.8 and 6.1.1.4'
O O 0.0106 0.0060 'International Tables Vol C Tables 4.2.6.8 and 6.1.1.4'
S S 0.1246 0.1234 'International Tables Vol C Tables 4.2.6.8 and 6.1.1.4'

loop_
_geom_angle_atom_site_label_1
_geom_angle_atom_site_label_2
_geom_angle_atom_site_label_3
_geom_angle
O3 S1 O4 119.07(13)
O3 S1 N2 108.50(11)
O4 S1 N2 106.93(11)
O3 S1 C1 110.16(13)
O4 S1 C1 108.89(13)
N2 S1 C1 101.87(12)
C13 N2 C8 118.3(2)
C13 N2 S1 119.80(16)
C8 N2 S1 114.57(17)
O1 N1 O2 123.2(3)
O1 N1 C15 118.8(3)
O2 N1 C15 118.0(3)
C14 C13 C18 119.9(2)
C14 C13 N2 120.0(2)
C18 C13 N2 120.1(2)
C15 C14 C13 118.0(2)
C15 C14 H14 121.0
C13 C14 H14 121.0
C17 C18 C13 119.9(3)
C17 C18 H18 120.0
C13 C18 H18 120.0
C2 C1 C6 123.2(3)
C2 C1 S1 121.1(2)
C6 C1 S1 115.6(2)
C14 C15 C16 122.8(3)
C14 C15 N1 118.2(3)
C16 C15 N1 119.0(3)
C1 C6 C5 116.7(3)
C1 C6 C7 121.0(3)
C5 C6 C7 122.2(3)
C7 C8 N2 120.1(3)
C7 C8 C9 124.9(3)
N2 C8 C9 115.0(2)
C17 C16 C15 118.1(3)
C17 C16 H16 120.9
C15 C16 H16 120.9
C16 C17 C18 121.2(3)
C16 C17 H17 119.4
C18 C17 H17 119.4
C8 C7 C6 124.6(3)
C8 C7 H7 117.7
C6 C7 H7 117.7
C1 C2 C3 118.0(3)
C1 C2 H2 121.0
C3 C2 H2 121.0
C4 C5 C6 120.7(4)
C4 C5 H5 119.7
C6 C5 H5 119.7
C10 C9 C8 114.0(3)
C10 C9 H9A 108.7
C8 C9 H9A 108.7
C10 C9 H9B 108.8
C8 C9 H9B 108.8
H9A C9 H9B 107.6
C4 C3 C2 119.7(3)
C4 C3 H3 120.1
C2 C3 H3 120.1
C5 C4 C3 121.7(3)
C5 C4 H4 119.2
C3 C4 H4 119.2
C9 C10 C11 115.2(8)
C9 C10 H10A 108.5
C11 C10 H10A 108.5
C9 C10 H10B 108.5
C11 C10 H10B 108.5
H10A C10 H10B 107.5
C11 C12 C19 133.3(12)
C11 C12 H12A 103.9
C19 C12 H12A 103.9
C11 C12 H12B 103.9
C19 C12 H12B 103.9
H12A C12 H12B 105.4
C12 C11 C10 132.5(10)
C12 C11 H11A 104.1
C10 C11 H11A 104.1
C12 C11 H11B 104.1
C10 C11 H11B 104.1
H11A C11 H11B 105.5
C20 C19 C12 114.5(11)
C20 C19 H19A 108.6
C12 C19 H19A 108.6
C20 C19 H19B 108.6
C12 C19 H19B 108.6
H19A C19 H19B 107.6
C19 C20 H20A 109.5
C19 C20 H20B 109.5
H20A C20 H20B 109.5
C19 C20 H20C 109.5
H20A C20 H20C 109.5
H20B C20 H20C 109.5

loop_
_geom_bond_atom_site_label_1
_geom_bond_atom_site_label_2
_geom_bond_distance
S1 O3 1.420(2)
S1 O4 1.428(2)
S1 N2 1.657(2)
S1 C1 1.742(3)
N2 C13 1.431(3)
N2 C8 1.441(3)
N1 O1 1.206(4)
N1 O2 1.219(4)
N1 C15 1.467(4)
C13 C14 1.383(4)
C13 C18 1.392(4)
C14 C15 1.371(4)
C14 H14 0.9300
C18 C17 1.377(4)
C18 H18 0.9300
C1 C2 1.378(4)
C1 C6 1.394(4)
C15 C16 1.386(4)
C6 C5 1.405(4)
C6 C7 1.442(4)
C8 C7 1.325(4)
C8 C9 1.503(4)
C16 C17 1.355(4)
C16 H16 0.9300
C17 H17 0.9300
C7 H7 0.9300
C2 C3 1.401(5)
C2 H2 0.9300
C5 C4 1.364(6)
C5 H5 0.9300
C9 C10 1.464(7)
C9 H9A 0.9700
C9 H9B 0.9700
C3 C4 1.371(6)
C3 H3 0.9300
C4 H4 0.9300
C10 C11 1.522(11)
C10 H10A 0.9700
C10 H10B 0.9700
C12 C11 1.131(12)
C12 C19 1.589(14)
C12 H12A 0.9700
C12 H12B 0.9700
C11 H11A 0.9700
C11 H11B 0.9700
C19 C20 1.230(16)
C19 H19A 0.9700
C19 H19B 0.9700
C20 H20A 0.9600
C20 H20B 0.9600
C20 H20C 0.9600
